data_7005790
loop_
_publ_author_name
'Guo, Huadong'
'Zhou, Hui'
'Yao, Yingming'
'Zhang, Yong'
'Shen, Qi'

_publ_section_title
;
 Synthesis and structural characterization of novel mixed-valent
 samarium and divalent ytterbium and europium complexes supported by
 amine bis(phenolate) ligands.
;
_journal_issue 32
_journal_name_full 'Dalton transactions (Cambridge, England : 2003)'
_journal_page_first 3555
_journal_page_last 3561
_journal_paper_doi 10.1039/b705353c
_journal_year 2007
_chemical_formula_moiety 'C68 H108 Eu2 N4 O4, C4 H8 O'
_chemical_formula_sum 'C72 H116 Eu2 N4 O5'
_chemical_formula_weight 1421.61
_chemical_name_systematic
;
?
;
_space_group_IT_number 2
_symmetry_cell_setting triclinic
_symmetry_Int_Tables_number 2
_symmetry_space_group_name_Hall '-P 1'
_symmetry_space_group_name_H-M 'P -1'
_atom_sites_solution_hydrogens geom
_atom_sites_solution_primary direct
_atom_sites_solution_secondary difmap
_audit_creation_method SHELXL-97
_cell_angle_alpha 88.847(9)
_cell_angle_beta 86.999(9)
_cell_angle_gamma 84.992(7)
_cell_formula_units_Z 2
_cell_length_a 9.6760(11)
_cell_length_b 14.2953(19)
_cell_length_c 27.072(4)
_cell_measurement_reflns_used 14696
_cell_measurement_temperature 193(2)
_cell_measurement_theta_max 27.5
_cell_measurement_theta_min 3.0
_cell_volume 3724.8(9)
_computing_cell_refinement CrystalClear
_computing_data_collection CrystalClear
_computing_data_reduction CrystalStructure
_computing_structure_refinement 'SHELXL-97 (Sheldrick, 1997)'
_computing_structure_solution 'SHELXS-97 (Sheldrick, 1990)'
_diffrn_ambient_temperature 193(2)
_diffrn_detector_area_resol_mean 7.31
_diffrn_measured_fraction_theta_full 0.977
_diffrn_measured_fraction_theta_max 0.977
_diffrn_measurement_device_type 'Rigaku Mercury'
_diffrn_measurement_method \w
_diffrn_radiation_monochromator graphite
_diffrn_radiation_source 'fine-focus sealed tube'
_diffrn_radiation_type MoK\a
_diffrn_radiation_wavelength 0.71070
_diffrn_reflns_av_R_equivalents 0.0516
_diffrn_reflns_av_sigmaI/netI 0.0821
_diffrn_reflns_limit_h_max 12
_diffrn_reflns_limit_h_min -12
_diffrn_reflns_limit_k_max 18
_diffrn_reflns_limit_k_min -17
_diffrn_reflns_limit_l_max 34
_diffrn_reflns_limit_l_min -32
_diffrn_reflns_number 39679
_diffrn_reflns_theta_full 27.48
_diffrn_reflns_theta_max 27.48
_diffrn_reflns_theta_min 3.01
_exptl_absorpt_coefficient_mu 1.715
_exptl_absorpt_correction_T_max 0.7364
_exptl_absorpt_correction_T_min 0.5618
_exptl_absorpt_correction_type multi-scan
_exptl_absorpt_process_details 'Jacobson, R. (1998) Private communication'
_exptl_crystal_colour orange-yellow
_exptl_crystal_density_diffrn 1.268
_exptl_crystal_density_method 'not measured'
_exptl_crystal_description block
_exptl_crystal_F_000 1484
_exptl_crystal_size_max 0.38
_exptl_crystal_size_mid 0.30
_exptl_crystal_size_min 0.19
_refine_diff_density_max 2.908
_refine_diff_density_min -1.682
_refine_diff_density_rms 0.166
_refine_ls_extinction_method none
_refine_ls_goodness_of_fit_ref 1.106
_refine_ls_hydrogen_treatment constr
_refine_ls_matrix_type full
_refine_ls_number_parameters 752
_refine_ls_number_reflns 16724
_refine_ls_number_restraints 5
_refine_ls_restrained_S_all 1.107
_refine_ls_R_factor_all 0.1171
_refine_ls_R_factor_gt 0.0867
_refine_ls_shift/su_max 0.000
_refine_ls_shift/su_mean 0.000
_refine_ls_structure_factor_coef Fsqd
_refine_ls_weighting_details 'calc w=1/[\s^2^(Fo^2^)+(0.0671P)^2^+31.8314P] where P=(Fo^2^+2Fc^2^)/3'
_refine_ls_weighting_scheme calc
_refine_ls_wR_factor_gt 0.1894
_refine_ls_wR_factor_ref 0.2103
_reflns_number_gt 12279
_reflns_number_total 16724
_reflns_threshold_expression >2sigma(I)
_cod_data_source_file b705353c.txt
_cod_data_source_block complexl
_cod_original_cell_volume 3724.8(8)
_cod_original_sg_symbol_Hall '-p 1'
_cod_original_sg_symbol_H-M 'p -1'
_cod_database_code 7005790

loop_
_symmetry_equiv_pos_as_xyz
'x, y, z'
'-x, -y, -z'

loop_
_atom_site_label
_atom_site_type_symbol
_atom_site_fract_x
_atom_site_fract_y
_atom_site_fract_z
_atom_site_U_iso_or_equiv
_atom_site_adp_type
_atom_site_occupancy
_atom_site_symmetry_multiplicity
_atom_site_calc_flag
_atom_site_refinement_flags
_atom_site_disorder_assembly
_atom_site_disorder_group
Eu1 Eu 0.04945(4) 0.09440(3) 0.191709(15) 0.03192(12) Uani 1 1 d . . .
Eu2 Eu 0.04633(5) -0.06004(3) 0.306212(16) 0.03664(13) Uani 1 1 d . . .
O1 O -0.0137(6) 0.1027(4) 0.2785(2) 0.0330(12) Uani 1 1 d . . .
O2 O 0.2587(6) 0.0313(4) 0.1563(2) 0.0332(12) Uani 1 1 d . . .
O3 O -0.0183(6) -0.0593(4) 0.2216(2) 0.0333(12) Uani 1 1 d . . .
O4 O 0.2574(7) -0.0228(4) 0.3331(2) 0.0426(15) Uani 1 1 d . . .
O5 O 0.676(3) 0.5825(17) 0.2198(9) 0.233(9) Uiso 1 1 d D . .
N1 N 0.2300(7) 0.2033(5) 0.2262(3) 0.0358(16) Uani 1 1 d . . .
N2 N -0.0209(9) 0.2750(6) 0.1689(3) 0.0464(19) Uani 1 1 d . . .
N3 N 0.2166(7) -0.1960(5) 0.2647(3) 0.0389(17) Uani 1 1 d . . .
N4 N -0.0274(9) -0.2291(6) 0.3369(3) 0.052(2) Uani 1 1 d . . .
C1 C -0.0093(8) 0.1730(6) 0.3110(3) 0.0309(17) Uani 1 1 d . . .
C2 C -0.1247(9) 0.2008(6) 0.3432(3) 0.0346(18) Uani 1 1 d . . .
C3 C -0.1058(10) 0.2701(6) 0.3775(3) 0.039(2) Uani 1 1 d . . .
H3 H -0.1815 0.2880 0.4001 0.046 Uiso 1 1 calc R . .
C4 C 0.0152(10) 0.3143(6) 0.3810(3) 0.040(2) Uani 1 1 d . . .
C5 C 0.1247(9) 0.2879(6) 0.3473(3) 0.0370(19) Uani 1 1 d . . .
H5 H 0.2084 0.3180 0.3477 0.044 Uiso 1 1 calc R . .
C6 C 0.1131(9) 0.2177(6) 0.3131(3) 0.0313(17) Uani 1 1 d . . .
C7 C 0.3144(8) 0.0940(6) 0.1264(3) 0.0299(16) Uani 1 1 d . . .
C8 C 0.3132(9) 0.0913(6) 0.0741(3) 0.0324(17) Uani 1 1 d . . .
C9 C 0.3696(9) 0.1635(6) 0.0465(3) 0.039(2) Uani 1 1 d . . .
H9 H 0.3668 0.1622 0.0115 0.046 Uiso 1 1 calc R . .
C10 C 0.4298(8) 0.2375(6) 0.0674(3) 0.0359(19) Uani 1 1 d . . .
C11 C 0.4308(9) 0.2377(7) 0.1189(3) 0.0376(19) Uani 1 1 d . . .
H11 H 0.4711 0.2868 0.1346 0.045 Uiso 1 1 calc R . .
C12 C 0.3747(8) 0.1684(6) 0.1475(3) 0.0314(17) Uani 1 1 d . . .
C13 C 0.2399(9) 0.1872(6) 0.2808(3) 0.0329(17) Uani 1 1 d . . .
H13A H 0.3184 0.2204 0.2916 0.040 Uiso 1 1 calc R . .
H13B H 0.2632 0.1192 0.2867 0.040 Uiso 1 1 calc R . .
C14 C 0.3722(9) 0.1746(6) 0.2037(3) 0.0362(19) Uani 1 1 d . . .
H14A H 0.4057 0.1127 0.2177 0.043 Uiso 1 1 calc R . .
H14B H 0.4369 0.2207 0.2128 0.043 Uiso 1 1 calc R . .
C15 C 0.1906(10) 0.3037(6) 0.2148(3) 0.039(2) Uani 1 1 d . . .
H15A H 0.2429 0.3214 0.1842 0.047 Uiso 1 1 calc R . .
H15B H 0.2201 0.3418 0.2419 0.047 Uiso 1 1 calc R . .
C16 C 0.0385(12) 0.3288(7) 0.2083(4) 0.057(3) Uani 1 1 d . . .
H16A H -0.0132 0.3177 0.2401 0.068 Uiso 1 1 calc R . .
H16B H 0.0241 0.3967 0.2002 0.068 Uiso 1 1 calc R . .
C17 C -0.1715(13) 0.3000(10) 0.1734(5) 0.078(4) Uani 1 1 d . . .
H17A H -0.1911 0.3666 0.1649 0.116 Uiso 1 1 calc R . .
H17B H -0.2057 0.2883 0.2075 0.116 Uiso 1 1 calc R . .
H17C H -0.2180 0.2618 0.1508 0.116 Uiso 1 1 calc R . .
C18 C 0.0311(14) 0.2992(8) 0.1200(4) 0.066(3) Uani 1 1 d . . .
H18A H -0.0101 0.2616 0.0957 0.099 Uiso 1 1 calc R . .
H18B H 0.1324 0.2864 0.1177 0.099 Uiso 1 1 calc R . .
H18C H 0.0065 0.3660 0.1133 0.099 Uiso 1 1 calc R . .
C19 C -0.2647(10) 0.1598(7) 0.3416(3) 0.041(2) Uani 1 1 d . . .
C20 C -0.3732(11) 0.2065(8) 0.3792(4) 0.056(3) Uani 1 1 d . . .
H20A H -0.3429 0.1936 0.4128 0.085 Uiso 1 1 calc R . .
H20B H -0.4629 0.1811 0.3756 0.085 Uiso 1 1 calc R . .
H20C H -0.3827 0.2745 0.3730 0.085 Uiso 1 1 calc R . .
C21 C -0.3213(10) 0.1757(8) 0.2903(4) 0.052(3) Uani 1 1 d . . .
H21A H -0.3393 0.2432 0.2838 0.078 Uiso 1 1 calc R . .
H21B H -0.4079 0.1453 0.2887 0.078 Uiso 1 1 calc R . .
H21C H -0.2530 0.1487 0.2653 0.078 Uiso 1 1 calc R . .
C22 C -0.2505(11) 0.0527(7) 0.3526(4) 0.055(3) Uani 1 1 d . . .
H22A H -0.2027 0.0200 0.3243 0.082 Uiso 1 1 calc R . .
H22B H -0.3431 0.0305 0.3585 0.082 Uiso 1 1 calc R . .
H22C H -0.1968 0.0399 0.3821 0.082 Uiso 1 1 calc R . .
C23 C 0.0270(11) 0.3855(7) 0.4227(4) 0.053(3) Uani 1 1 d . . .
C24 C -0.0947(14) 0.4594(8) 0.4210(5) 0.075(4) Uani 1 1 d . . .
H24A H -0.0945 0.5008 0.4494 0.113 Uiso 1 1 calc R . .
H24B H -0.1816 0.4288 0.4222 0.113 Uiso 1 1 calc R . .
H24C H -0.0868 0.4965 0.3903 0.113 Uiso 1 1 calc R . .
C25 C 0.0217(15) 0.3297(9) 0.4729(4) 0.070(3) Uani 1 1 d . . .
H25A H 0.0986 0.2803 0.4729 0.105 Uiso 1 1 calc R . .
H25B H -0.0667 0.3012 0.4771 0.105 Uiso 1 1 calc R . .
H25C H 0.0299 0.3726 0.5002 0.105 Uiso 1 1 calc R . .
C26 C 0.1590(15) 0.4347(10) 0.4174(5) 0.082(4) Uani 1 1 d . . .
H26A H 0.1606 0.4708 0.3862 0.122 Uiso 1 1 calc R . .
H26B H 0.2394 0.3879 0.4173 0.122 Uiso 1 1 calc R . .
H26C H 0.1627 0.4772 0.4451 0.122 Uiso 1 1 calc R . .
C27 C 0.2462(9) 0.0119(7) 0.0494(3) 0.041(2) Uani 1 1 d . . .
C28 C 0.2574(11) 0.0202(8) -0.0069(4) 0.052(2) Uani 1 1 d . . .
H28A H 0.2102 0.0802 -0.0174 0.078 Uiso 1 1 calc R . .
H28B H 0.2137 -0.0316 -0.0212 0.078 Uiso 1 1 calc R . .
H28C H 0.3555 0.0174 -0.0182 0.078 Uiso 1 1 calc R . .
C29 C 0.3146(11) -0.0848(7) 0.0651(4) 0.048(2) Uani 1 1 d . . .
H29A H 0.4128 -0.0901 0.0538 0.072 Uiso 1 1 calc R . .
H29B H 0.2674 -0.1344 0.0503 0.072 Uiso 1 1 calc R . .
H29C H 0.3070 -0.0913 0.1012 0.072 Uiso 1 1 calc R . .
C30 C 0.0896(10) 0.0161(8) 0.0650(4) 0.053(3) Uani 1 1 d . . .
H30A H 0.0783 0.0016 0.1005 0.079 Uiso 1 1 calc R . .
H30B H 0.0452 -0.0299 0.0463 0.079 Uiso 1 1 calc R . .
H30C H 0.0461 0.0792 0.0583 0.079 Uiso 1 1 calc R . .
C31 C 0.4846(11) 0.3184(7) 0.0361(4) 0.047(2) Uani 1 1 d . . .
C32 C 0.3947(19) 0.4069(8) 0.0498(6) 0.101(6) Uani 1 1 d . . .
H32A H 0.4380 0.4396 0.0757 0.151 Uiso 1 1 calc R . .
H32B H 0.3027 0.3905 0.0622 0.151 Uiso 1 1 calc R . .
H32C H 0.3851 0.4481 0.0206 0.151 Uiso 1 1 calc R . .
C33 C 0.6336(14) 0.3267(12) 0.0451(5) 0.093(5) Uani 1 1 d . . .
H33A H 0.6859 0.2652 0.0410 0.140 Uiso 1 1 calc R . .
H33B H 0.6417 0.3484 0.0788 0.140 Uiso 1 1 calc R . .
H33C H 0.6711 0.3718 0.0214 0.140 Uiso 1 1 calc R . .
C34 C 0.4737(13) 0.3081(8) -0.0192(4) 0.061(3) Uani 1 1 d . . .
H34A H 0.5083 0.3629 -0.0365 0.092 Uiso 1 1 calc R . .
H34B H 0.3764 0.3037 -0.0265 0.092 Uiso 1 1 calc R . .
H34C H 0.5294 0.2511 -0.0302 0.092 Uiso 1 1 calc R . .
C35 C -0.0200(8) -0.1311(6) 0.1899(3) 0.0328(18) Uani 1 1 d . . .
C36 C -0.1408(8) -0.1447(5) 0.1635(3) 0.0281(16) Uani 1 1 d . . .
C37 C -0.1294(10) -0.2163(6) 0.1293(3) 0.042(2) Uani 1 1 d . . .
H37 H -0.2081 -0.2234 0.1106 0.050 Uiso 1 1 calc R . .
C38 C -0.0133(10) -0.2780(6) 0.1200(3) 0.040(2) Uani 1 1 d . . .
C39 C 0.0996(10) -0.2664(6) 0.1487(3) 0.042(2) Uani 1 1 d . . .
H39 H 0.1812 -0.3081 0.1443 0.050 Uiso 1 1 calc R . .
C40 C 0.0964(9) -0.1950(6) 0.1837(3) 0.0365(19) Uani 1 1 d . . .
C41 C 0.3114(9) -0.0950(6) 0.3600(4) 0.040(2) Uani 1 1 d . . .
C42 C 0.3144(9) -0.0896(6) 0.4132(3) 0.040(2) Uani 1 1 d . . .
C43 C 0.3720(9) -0.1688(7) 0.4393(4) 0.045(2) Uani 1 1 d . . .
H43 H 0.3745 -0.1658 0.4743 0.053 Uiso 1 1 calc R . .
C44 C 0.4255(9) -0.2514(7) 0.4161(4) 0.042(2) Uani 1 1 d . . .
C45 C 0.4238(9) -0.2533(7) 0.3651(4) 0.044(2) Uani 1 1 d . . .
H45 H 0.4639 -0.3076 0.3484 0.052 Uiso 1 1 calc R . .
C46 C 0.3657(9) -0.1784(7) 0.3375(3) 0.041(2) Uani 1 1 d . . .
C47 C 0.2267(9) -0.1836(6) 0.2100(3) 0.0344(18) Uani 1 1 d . . .
H47A H 0.3009 -0.2295 0.1965 0.041 Uiso 1 1 calc R . .
H47B H 0.2559 -0.1200 0.2023 0.041 Uiso 1 1 calc R . .
C48 C 0.3588(9) -0.1838(7) 0.2824(3) 0.043(2) Uani 1 1 d . . .
H48A H 0.4235 -0.2370 0.2705 0.052 Uiso 1 1 calc R . .
H48B H 0.3916 -0.1255 0.2672 0.052 Uiso 1 1 calc R . .
C49 C 0.1739(10) -0.2886(7) 0.2799(4) 0.045(2) Uani 1 1 d . . .
H49A H 0.2262 -0.3116 0.3089 0.054 Uiso 1 1 calc R . .
H49B H 0.1982 -0.3332 0.2527 0.054 Uiso 1 1 calc R . .
C50 C 0.0241(15) -0.2873(10) 0.2929(6) 0.087(4) Uani 1 1 d . . .
H50A H 0.0012 -0.3527 0.2994 0.104 Uiso 1 1 calc R . .
H50B H -0.0272 -0.2634 0.2639 0.104 Uiso 1 1 calc R . .
C51 C -0.1761(16) -0.2335(12) 0.3367(7) 0.110(6) Uani 1 1 d . . .
H51A H -0.1969 -0.2989 0.3336 0.165 Uiso 1 1 calc R . .
H51B H -0.2127 -0.1963 0.3088 0.165 Uiso 1 1 calc R . .
H51C H -0.2196 -0.2081 0.3677 0.165 Uiso 1 1 calc R . .
C52 C 0.0182(18) -0.2570(11) 0.3841(6) 0.103(6) Uani 1 1 d . . .
H52A H -0.0022 -0.2049 0.4070 0.155 Uiso 1 1 calc R . .
H52B H 0.1186 -0.2743 0.3817 0.155 Uiso 1 1 calc R . .
H52C H -0.0300 -0.3111 0.3962 0.155 Uiso 1 1 calc R . .
C53 C -0.2746(8) -0.0797(6) 0.1712(3) 0.0346(18) Uani 1 1 d . . .
C54 C -0.3927(9) -0.1068(7) 0.1399(4) 0.048(2) Uani 1 1 d . . .
H54A H -0.3644 -0.1021 0.1047 0.072 Uiso 1 1 calc R . .
H54B H -0.4760 -0.0642 0.1470 0.072 Uiso 1 1 calc R . .
H54C H -0.4129 -0.1715 0.1481 0.072 Uiso 1 1 calc R . .
C55 C -0.3299(9) -0.0852(7) 0.2256(4) 0.045(2) Uani 1 1 d . . .
H55A H -0.3559 -0.1488 0.2332 0.067 Uiso 1 1 calc R . .
H55B H -0.4115 -0.0401 0.2307 0.067 Uiso 1 1 calc R . .
H55C H -0.2574 -0.0701 0.2473 0.067 Uiso 1 1 calc R . .
C56 C -0.2530(11) 0.0242(7) 0.1582(4) 0.052(3) Uani 1 1 d . . .
H56A H -0.2051 0.0513 0.1848 0.078 Uiso 1 1 calc R . .
H56B H -0.3434 0.0595 0.1545 0.078 Uiso 1 1 calc R . .
H56C H -0.1968 0.0274 0.1271 0.078 Uiso 1 1 calc R . .
C57 C -0.0093(11) -0.3512(7) 0.0794(4) 0.049(2) Uani 1 1 d . . .
C58 C -0.1292(13) -0.4140(8) 0.0888(5) 0.062(3) Uani 1 1 d . . .
H58A H -0.1275 -0.4596 0.0621 0.094 Uiso 1 1 calc R . .
H58B H -0.2178 -0.3751 0.0897 0.094 Uiso 1 1 calc R . .
H58C H -0.1187 -0.4474 0.1205 0.094 Uiso 1 1 calc R . .
C59 C -0.0245(14) -0.3004(8) 0.0290(4) 0.062(3) Uani 1 1 d . . .
H59A H 0.0503 -0.2588 0.0234 0.093 Uiso 1 1 calc R . .
H59B H -0.1145 -0.2632 0.0290 0.093 Uiso 1 1 calc R . .
H59C H -0.0190 -0.3469 0.0027 0.093 Uiso 1 1 calc R . .
C60 C 0.1250(13) -0.4149(9) 0.0769(5) 0.071(4) Uani 1 1 d . . .
H60A H 0.2040 -0.3767 0.0714 0.106 Uiso 1 1 calc R . .
H60B H 0.1236 -0.4587 0.0496 0.106 Uiso 1 1 calc R . .
H60C H 0.1342 -0.4503 0.1081 0.106 Uiso 1 1 calc R . .
C61 C 0.2543(10) -0.0019(7) 0.4412(4) 0.048(2) Uani 1 1 d . . .
C62 C 0.2613(12) -0.0121(9) 0.4972(4) 0.059(3) Uani 1 1 d . . .
H62A H 0.2012 -0.0602 0.5094 0.089 Uiso 1 1 calc R . .
H62B H 0.2299 0.0480 0.5126 0.089 Uiso 1 1 calc R . .
H62C H 0.3572 -0.0306 0.5056 0.089 Uiso 1 1 calc R . .
C63 C 0.3367(12) 0.0817(8) 0.4238(4) 0.055(3) Uani 1 1 d . . .
H63A H 0.4341 0.0687 0.4320 0.083 Uiso 1 1 calc R . .
H63B H 0.2970 0.1388 0.4405 0.083 Uiso 1 1 calc R . .
H63C H 0.3314 0.0904 0.3879 0.083 Uiso 1 1 calc R . .
C64 C 0.1012(11) 0.0230(9) 0.4303(4) 0.060(3) Uani 1 1 d . . .
H64A H 0.0943 0.0420 0.3955 0.090 Uiso 1 1 calc R . .
H64B H 0.0625 0.0747 0.4514 0.090 Uiso 1 1 calc R . .
H64C H 0.0489 -0.0320 0.4371 0.090 Uiso 1 1 calc R . .
C65 C 0.4838(11) -0.3348(7) 0.4467(4) 0.051(3) Uani 1 1 d . . .
C66 C 0.3758(18) -0.3652(11) 0.4822(7) 0.119(7) Uani 1 1 d . . .
H66A H 0.3569 -0.3184 0.5082 0.178 Uiso 1 1 calc R . .
H66B H 0.4078 -0.4258 0.4971 0.178 Uiso 1 1 calc R . .
H66C H 0.2906 -0.3717 0.4650 0.178 Uiso 1 1 calc R . .
C67 C 0.530(2) -0.4222(12) 0.4138(6) 0.127(8) Uani 1 1 d . . .
H67A H 0.5671 -0.4743 0.4348 0.190 Uiso 1 1 calc R . .
H67B H 0.6024 -0.4059 0.3892 0.190 Uiso 1 1 calc R . .
H67C H 0.4502 -0.4412 0.3969 0.190 Uiso 1 1 calc R . .
C68 C 0.6124(18) -0.3097(14) 0.4719(8) 0.136(9) Uani 1 1 d . . .
H68A H 0.6684 -0.2728 0.4489 0.204 Uiso 1 1 calc R . .
H68B H 0.6674 -0.3674 0.4815 0.204 Uiso 1 1 calc R . .
H68C H 0.5842 -0.2729 0.5014 0.204 Uiso 1 1 calc R . .
C69 C 0.761(3) 0.537(2) 0.2581(12) 0.237(16) Uiso 1 1 d D . .
H69A H 0.7913 0.5844 0.2804 0.285 Uiso 1 1 calc R . .
H69B H 0.8446 0.5016 0.2429 0.285 Uiso 1 1 calc R . .
C70 C 0.671(3) 0.4705(18) 0.2869(9) 0.158(9) Uiso 1 1 d D . .
H70A H 0.6563 0.4891 0.3219 0.190 Uiso 1 1 calc R . .
H70B H 0.7141 0.4051 0.2855 0.190 Uiso 1 1 calc R . .
C71 C 0.534(3) 0.481(2) 0.2600(11) 0.215(13) Uiso 1 1 d D . .
H71A H 0.4595 0.5094 0.2828 0.258 Uiso 1 1 calc R . .
H71B H 0.5094 0.4182 0.2512 0.258 Uiso 1 1 calc R . .
C72 C 0.543(4) 0.543(3) 0.2126(13) 0.260(18) Uiso 1 1 d D . .
H72A H 0.5467 0.5050 0.1823 0.312 Uiso 1 1 calc R . .
H72B H 0.4646 0.5922 0.2117 0.312 Uiso 1 1 calc R . .

loop_
_atom_site_aniso_label
_atom_site_aniso_U_11
_atom_site_aniso_U_22
_atom_site_aniso_U_33
_atom_site_aniso_U_23
_atom_site_aniso_U_13
_atom_site_aniso_U_12
Eu1 0.0326(2) 0.0317(2) 0.0319(2) 0.00236(17) -0.00263(17) -0.00535(17)
Eu2 0.0375(3) 0.0360(2) 0.0365(2) 0.00706(18) -0.00278(18) -0.00477(18)
O1 0.037(3) 0.033(3) 0.031(3) -0.005(2) -0.001(2) -0.008(2)
O2 0.037(3) 0.028(3) 0.035(3) 0.003(2) 0.002(2) -0.008(2)
O3 0.030(3) 0.033(3) 0.037(3) 0.002(2) -0.003(2) -0.006(2)
O4 0.046(4) 0.038(3) 0.045(4) 0.013(3) -0.016(3) -0.006(3)
N1 0.036(4) 0.029(3) 0.042(4) 0.011(3) -0.004(3) -0.001(3)
N2 0.048(5) 0.043(4) 0.049(5) 0.015(4) -0.019(4) 0.001(4)
N3 0.031(4) 0.036(4) 0.050(4) 0.014(3) -0.004(3) -0.008(3)
N4 0.054(5) 0.048(5) 0.052(5) 0.018(4) 0.010(4) -0.013(4)
C1 0.026(4) 0.037(4) 0.029(4) 0.009(3) 0.000(3) 0.000(3)
C2 0.037(5) 0.037(4) 0.029(4) -0.001(3) -0.004(3) -0.003(4)
C3 0.043(5) 0.043(5) 0.029(4) -0.004(4) 0.005(4) -0.005(4)
C4 0.047(5) 0.037(5) 0.037(5) -0.010(4) -0.006(4) -0.003(4)
C5 0.036(5) 0.041(5) 0.035(4) -0.003(4) -0.007(4) -0.008(4)
C6 0.032(4) 0.032(4) 0.030(4) 0.003(3) -0.006(3) -0.005(3)
C7 0.022(4) 0.033(4) 0.033(4) 0.000(3) 0.007(3) 0.001(3)
C8 0.037(5) 0.032(4) 0.027(4) 0.004(3) -0.003(3) 0.000(3)
C9 0.034(5) 0.043(5) 0.037(5) 0.007(4) -0.002(4) 0.004(4)
C10 0.024(4) 0.034(4) 0.047(5) 0.010(4) 0.006(4) 0.005(3)
C11 0.027(4) 0.046(5) 0.039(5) 0.002(4) 0.001(3) 0.000(4)
C12 0.024(4) 0.037(4) 0.032(4) 0.007(3) 0.001(3) -0.001(3)
C13 0.031(4) 0.039(4) 0.029(4) 0.002(3) -0.005(3) -0.003(3)
C14 0.036(5) 0.039(5) 0.033(4) -0.002(4) 0.000(4) -0.003(4)
C15 0.047(5) 0.032(4) 0.037(5) 0.002(4) 0.002(4) -0.005(4)
C16 0.069(7) 0.036(5) 0.060(7) 0.016(5) 0.004(6) 0.011(5)
C17 0.051(7) 0.089(10) 0.089(9) 0.025(8) -0.007(7) 0.010(7)
C18 0.095(10) 0.050(6) 0.048(6) 0.005(5) 0.002(6) 0.014(6)
C19 0.039(5) 0.046(5) 0.040(5) -0.009(4) -0.003(4) -0.007(4)
C20 0.037(5) 0.071(7) 0.060(6) -0.008(6) 0.017(5) -0.003(5)
C21 0.039(6) 0.073(7) 0.046(6) -0.003(5) -0.011(4) -0.010(5)
C22 0.049(6) 0.056(6) 0.060(6) 0.013(5) -0.004(5) -0.015(5)
C23 0.049(6) 0.053(6) 0.058(6) -0.030(5) 0.004(5) -0.002(5)
C24 0.089(10) 0.057(7) 0.080(9) -0.033(7) 0.000(7) -0.004(7)
C25 0.089(10) 0.074(8) 0.047(6) -0.018(6) -0.019(6) 0.000(7)
C26 0.088(10) 0.078(9) 0.084(9) -0.048(7) -0.003(7) -0.027(7)
C27 0.029(4) 0.054(6) 0.040(5) 0.004(4) -0.004(4) -0.007(4)
C28 0.055(6) 0.061(6) 0.039(5) -0.002(5) 0.000(4) -0.008(5)
C29 0.046(6) 0.044(5) 0.055(6) -0.009(5) -0.004(5) -0.006(4)
C30 0.040(6) 0.068(7) 0.052(6) -0.015(5) -0.004(4) -0.008(5)
C31 0.053(6) 0.039(5) 0.047(5) 0.006(4) 0.011(4) -0.005(4)
C32 0.152(15) 0.042(7) 0.098(11) 0.016(7) 0.061(10) 0.009(8)
C33 0.066(8) 0.157(15) 0.064(8) 0.052(9) -0.010(6) -0.064(9)
C34 0.078(8) 0.059(7) 0.047(6) 0.016(5) -0.001(6) -0.017(6)
C35 0.026(4) 0.035(4) 0.038(4) 0.009(4) -0.002(3) -0.011(3)
C36 0.027(4) 0.021(3) 0.037(4) 0.003(3) -0.006(3) 0.000(3)
C37 0.040(5) 0.042(5) 0.043(5) 0.002(4) -0.011(4) -0.003(4)
C38 0.045(5) 0.037(5) 0.039(5) -0.001(4) 0.001(4) -0.010(4)
C39 0.044(5) 0.034(4) 0.047(5) 0.000(4) -0.008(4) 0.002(4)
C40 0.038(5) 0.035(4) 0.037(5) 0.004(4) -0.006(4) -0.005(4)
C41 0.031(5) 0.040(5) 0.050(5) 0.012(4) -0.002(4) -0.007(4)
C42 0.035(5) 0.041(5) 0.046(5) 0.007(4) -0.014(4) -0.005(4)
C43 0.033(5) 0.054(6) 0.047(5) 0.017(5) -0.010(4) -0.004(4)
C44 0.030(5) 0.045(5) 0.049(5) 0.020(4) -0.008(4) -0.004(4)
C45 0.031(5) 0.040(5) 0.059(6) 0.005(4) -0.003(4) 0.000(4)
C46 0.031(5) 0.051(5) 0.041(5) 0.013(4) -0.005(4) -0.003(4)
C47 0.031(4) 0.029(4) 0.044(5) 0.002(4) -0.004(4) -0.004(3)
C48 0.033(5) 0.049(5) 0.047(5) 0.012(4) -0.003(4) -0.002(4)
C49 0.043(5) 0.042(5) 0.052(6) 0.009(4) -0.007(4) -0.012(4)
C50 0.080(10) 0.071(9) 0.112(12) 0.027(8) -0.021(9) -0.019(7)
C51 0.076(11) 0.106(13) 0.154(16) 0.047(12) -0.041(11) -0.037(9)
C52 0.121(13) 0.097(11) 0.105(11) 0.054(9) -0.057(10) -0.071(10)
C53 0.023(4) 0.039(4) 0.042(5) -0.001(4) 0.001(3) -0.002(3)
C54 0.026(5) 0.050(6) 0.068(7) -0.004(5) -0.013(4) 0.005(4)
C55 0.026(4) 0.054(6) 0.054(6) -0.005(5) 0.004(4) -0.004(4)
C56 0.042(6) 0.043(5) 0.068(7) 0.005(5) 0.002(5) 0.005(4)
C57 0.058(7) 0.044(5) 0.044(5) -0.009(4) -0.002(5) 0.008(5)
C58 0.071(8) 0.049(6) 0.068(7) -0.018(5) -0.010(6) -0.005(6)
C59 0.084(9) 0.058(7) 0.044(6) -0.012(5) 0.000(6) 0.003(6)
C60 0.067(8) 0.071(8) 0.072(8) -0.032(7) -0.004(6) 0.013(6)
C61 0.038(5) 0.050(6) 0.056(6) 0.013(5) -0.015(4) -0.011(4)
C62 0.064(7) 0.069(7) 0.044(6) 0.005(5) -0.007(5) -0.001(6)
C63 0.062(7) 0.054(6) 0.053(6) 0.004(5) -0.014(5) -0.015(5)
C64 0.042(6) 0.069(7) 0.068(7) -0.004(6) -0.008(5) 0.000(5)
C65 0.043(6) 0.053(6) 0.055(6) 0.021(5) -0.003(5) 0.006(5)
C66 0.111(14) 0.083(11) 0.151(16) 0.067(11) 0.042(12) 0.012(10)
C67 0.141(16) 0.121(14) 0.098(12) 0.047(11) 0.020(11) 0.080(13)
C68 0.092(13) 0.138(16) 0.19(2) 0.090(15) -0.081(13) -0.033(11)

loop_
_atom_type_symbol
_atom_type_description
_atom_type_scat_dispersion_real
_atom_type_scat_dispersion_imag
_atom_type_scat_source
C C 0.0033 0.0016 'International Tables Vol C Tables 4.2.6.8 and 6.1.1.4'
H H 0.0000 0.0000 'International Tables Vol C Tables 4.2.6.8 and 6.1.1.4'
Eu Eu -0.1578 3.6682 'International Tables Vol C Tables 4.2.6.8 and 6.1.1.4'
N N 0.0061 0.0033 'International Tables Vol C Tables 4.2.6.8 and 6.1.1.4'
O O 0.0106 0.0060 'International Tables Vol C Tables 4.2.6.8 and 6.1.1.4'

loop_
_geom_angle_atom_site_label_1
_geom_angle_atom_site_label_2
_geom_angle_atom_site_label_3
_geom_angle
_geom_angle_site_symmetry_1
_geom_angle_site_symmetry_3
_geom_angle_publ_flag
O2 Eu1 O1 126.4(2) . . ?
O2 Eu1 O3 93.16(19) . . ?
O1 Eu1 O3 70.75(19) . . ?
O2 Eu1 N1 77.4(2) . . ?
O1 Eu1 N1 76.3(2) . . ?
O3 Eu1 N1 130.19(19) . . ?
O2 Eu1 N2 115.6(2) . . ?
O1 Eu1 N2 97.3(2) . . ?
O3 Eu1 N2 149.6(2) . . ?
N1 Eu1 N2 69.5(2) . . ?
O2 Eu1 C7 24.2(2) . . ?
O1 Eu1 C7 137.0(2) . . ?
O3 Eu1 C7 116.6(2) . . ?
N1 Eu1 C7 67.6(2) . . ?
N2 Eu1 C7 91.4(2) . . ?
O2 Eu1 Eu2 97.34(14) . . ?
O1 Eu1 Eu2 39.70(13) . . ?
O3 Eu1 Eu2 38.68(13) . . ?
N1 Eu1 Eu2 93.44(15) . . ?
N2 Eu1 Eu2 136.98(19) . . ?
C7 Eu1 Eu2 118.97(15) . . ?
O4 Eu2 O3 125.9(2) . . ?
O4 Eu2 O1 91.9(2) . . ?
O3 Eu2 O1 70.62(18) . . ?
O4 Eu2 N3 79.3(2) . . ?
O3 Eu2 N3 75.9(2) . . ?
O1 Eu2 N3 130.5(2) . . ?
O4 Eu2 N4 114.4(2) . . ?
O3 Eu2 N4 100.5(2) . . ?
O1 Eu2 N4 151.0(2) . . ?
N3 Eu2 N4 69.5(2) . . ?
O4 Eu2 C41 24.8(2) . . ?
O3 Eu2 C41 136.4(2) . . ?
O1 Eu2 C41 116.2(2) . . ?
N3 Eu2 C41 68.2(2) . . ?
N4 Eu2 C41 89.6(3) . . ?
O4 Eu2 Eu1 96.32(15) . . ?
O3 Eu2 Eu1 39.67(13) . . ?
O1 Eu2 Eu1 38.57(13) . . ?
N3 Eu2 Eu1 93.67(15) . . ?
N4 Eu2 Eu1 140.2(2) . . ?
C41 Eu2 Eu1 118.19(16) . . ?
C1 O1 Eu1 131.0(5) . . ?
C1 O1 Eu2 119.0(5) . . ?
Eu1 O1 Eu2 101.7(2) . . ?
C7 O2 Eu1 110.2(5) . . ?
C35 O3 Eu2 130.1(5) . . ?
C35 O3 Eu1 120.4(5) . . ?
Eu2 O3 Eu1 101.6(2) . . ?
C41 O4 Eu2 108.5(5) . . ?
C69 O5 C72 116(3) . . ?
C15 N1 C13 110.8(7) . . ?
C15 N1 C14 110.1(7) . . ?
C13 N1 C14 105.8(6) . . ?
C15 N1 Eu1 111.1(5) . . ?
C13 N1 Eu1 109.8(5) . . ?
C14 N1 Eu1 109.1(5) . . ?
C18 N2 C17 109.4(9) . . ?
C18 N2 C16 112.7(9) . . ?
C17 N2 C16 105.4(9) . . ?
C18 N2 Eu1 111.5(6) . . ?
C17 N2 Eu1 112.9(7) . . ?
C16 N2 Eu1 104.6(5) . . ?
C49 N3 C47 112.4(7) . . ?
C49 N3 C48 110.1(7) . . ?
C47 N3 C48 106.3(7) . . ?
C49 N3 Eu2 110.8(6) . . ?
C47 N3 Eu2 110.9(5) . . ?
C48 N3 Eu2 106.2(5) . . ?
C52 N4 C51 109.0(11) . . ?
C52 N4 C50 118.9(12) . . ?
C51 N4 C50 102.4(12) . . ?
C52 N4 Eu2 114.0(7) . . ?
C51 N4 Eu2 111.4(8) . . ?
C50 N4 Eu2 100.3(6) . . ?
O1 C1 C6 119.0(7) . . ?
O1 C1 C2 121.4(7) . . ?
C6 C1 C2 119.6(8) . . ?
C3 C2 C1 116.7(8) . . ?
C3 C2 C19 120.1(8) . . ?
C1 C2 C19 123.2(8) . . ?
C4 C3 C2 124.8(8) . . ?
C4 C3 H3 117.6 . . ?
C2 C3 H3 117.6 . . ?
C3 C4 C5 116.9(8) . . ?
C3 C4 C23 120.1(8) . . ?
C5 C4 C23 122.9(8) . . ?
C4 C5 C6 120.8(8) . . ?
C4 C5 H5 119.6 . . ?
C6 C5 H5 119.6 . . ?
C5 C6 C1 121.2(8) . . ?
C5 C6 C13 117.7(7) . . ?
C1 C6 C13 121.0(7) . . ?
O2 C7 C12 118.4(7) . . ?
O2 C7 C8 123.5(7) . . ?
C12 C7 C8 118.1(7) . . ?
O2 C7 Eu1 45.6(4) . . ?
C12 C7 Eu1 99.5(5) . . ?
C8 C7 Eu1 122.0(5) . . ?
C9 C8 C7 118.3(8) . . ?
C9 C8 C27 121.9(7) . . ?
C7 C8 C27 119.8(7) . . ?
C8 C9 C10 123.8(8) . . ?
C8 C9 H9 118.1 . . ?
C10 C9 H9 118.1 . . ?
C11 C10 C9 116.6(8) . . ?
C11 C10 C31 121.0(8) . . ?
C9 C10 C31 122.3(8) . . ?
C12 C11 C10 121.5(9) . . ?
C12 C11 H11 119.2 . . ?
C10 C11 H11 119.2 . . ?
C11 C12 C7 121.7(8) . . ?
C11 C12 C14 119.3(8) . . ?
C7 C12 C14 118.9(7) . . ?
N1 C13 C6 117.0(7) . . ?
N1 C13 H13A 108.1 . . ?
C6 C13 H13A 108.1 . . ?
N1 C13 H13B 108.1 . . ?
C6 C13 H13B 108.1 . . ?
H13A C13 H13B 107.3 . . ?
N1 C14 C12 112.8(7) . . ?
N1 C14 H14A 109.0 . . ?
C12 C14 H14A 109.0 . . ?
N1 C14 H14B 109.0 . . ?
C12 C14 H14B 109.0 . . ?
H14A C14 H14B 107.8 . . ?
N1 C15 C16 115.3(8) . . ?
N1 C15 H15A 108.4 . . ?
C16 C15 H15A 108.4 . . ?
N1 C15 H15B 108.4 . . ?
C16 C15 H15B 108.4 . . ?
H15A C15 H15B 107.5 . . ?
N2 C16 C15 114.3(8) . . ?
N2 C16 H16A 108.7 . . ?
C15 C16 H16A 108.7 . . ?
N2 C16 H16B 108.7 . . ?
C15 C16 H16B 108.7 . . ?
H16A C16 H16B 107.6 . . ?
N2 C17 H17A 109.5 . . ?
N2 C17 H17B 109.5 . . ?
H17A C17 H17B 109.5 . . ?
N2 C17 H17C 109.5 . . ?
H17A C17 H17C 109.5 . . ?
H17B C17 H17C 109.5 . . ?
N2 C18 H18A 109.5 . . ?
N2 C18 H18B 109.5 . . ?
H18A C18 H18B 109.5 . . ?
N2 C18 H18C 109.5 . . ?
H18A C18 H18C 109.5 . . ?
H18B C18 H18C 109.5 . . ?
C2 C19 C21 109.7(8) . . ?
C2 C19 C20 112.0(8) . . ?
C21 C19 C20 107.5(8) . . ?
C2 C19 C22 111.1(8) . . ?
C21 C19 C22 108.1(8) . . ?
C20 C19 C22 108.3(8) . . ?
C19 C20 H20A 109.5 . . ?
C19 C20 H20B 109.5 . . ?
H20A C20 H20B 109.5 . . ?
C19 C20 H20C 109.5 . . ?
H20A C20 H20C 109.5 . . ?
H20B C20 H20C 109.5 . . ?
C19 C21 H21A 109.5 . . ?
C19 C21 H21B 109.5 . . ?
H21A C21 H21B 109.5 . . ?
C19 C21 H21C 109.5 . . ?
H21A C21 H21C 109.5 . . ?
H21B C21 H21C 109.5 . . ?
C19 C22 H22A 109.5 . . ?
C19 C22 H22B 109.5 . . ?
H22A C22 H22B 109.5 . . ?
C19 C22 H22C 109.5 . . ?
H22A C22 H22C 109.5 . . ?
H22B C22 H22C 109.5 . . ?
C26 C23 C24 108.0(10) . . ?
C26 C23 C4 112.7(9) . . ?
C24 C23 C4 108.6(9) . . ?
C26 C23 C25 109.9(10) . . ?
C24 C23 C25 110.4(10) . . ?
C4 C23 C25 107.2(9) . . ?
C23 C24 H24A 109.5 . . ?
C23 C24 H24B 109.5 . . ?
H24A C24 H24B 109.5 . . ?
C23 C24 H24C 109.5 . . ?
H24A C24 H24C 109.5 . . ?
H24B C24 H24C 109.5 . . ?
C23 C25 H25A 109.5 . . ?
C23 C25 H25B 109.5 . . ?
H25A C25 H25B 109.5 . . ?
C23 C25 H25C 109.5 . . ?
H25A C25 H25C 109.5 . . ?
H25B C25 H25C 109.5 . . ?
C23 C26 H26A 109.5 . . ?
C23 C26 H26B 109.5 . . ?
H26A C26 H26B 109.5 . . ?
C23 C26 H26C 109.5 . . ?
H26A C26 H26C 109.5 . . ?
H26B C26 H26C 109.5 . . ?
C28 C27 C8 111.9(8) . . ?
C28 C27 C29 108.7(8) . . ?
C8 C27 C29 110.8(7) . . ?
C28 C27 C30 107.1(8) . . ?
C8 C27 C30 109.9(8) . . ?
C29 C27 C30 108.3(8) . . ?
C27 C28 H28A 109.5 . . ?
C27 C28 H28B 109.5 . . ?
H28A C28 H28B 109.5 . . ?
C27 C28 H28C 109.5 . . ?
H28A C28 H28C 109.5 . . ?
H28B C28 H28C 109.5 . . ?
C27 C29 H29A 109.5 . . ?
C27 C29 H29B 109.5 . . ?
H29A C29 H29B 109.5 . . ?
C27 C29 H29C 109.5 . . ?
H29A C29 H29C 109.5 . . ?
H29B C29 H29C 109.5 . . ?
C27 C30 H30A 109.5 . . ?
C27 C30 H30B 109.5 . . ?
H30A C30 H30B 109.5 . . ?
C27 C30 H30C 109.5 . . ?
H30A C30 H30C 109.5 . . ?
H30B C30 H30C 109.5 . . ?
C33 C31 C32 111.9(12) . . ?
C33 C31 C34 107.3(9) . . ?
C32 C31 C34 105.8(10) . . ?
C33 C31 C10 110.2(9) . . ?
C32 C31 C10 107.4(8) . . ?
C34 C31 C10 114.3(8) . . ?
C31 C32 H32A 109.5 . . ?
C31 C32 H32B 109.5 . . ?
H32A C32 H32B 109.5 . . ?
C31 C32 H32C 109.5 . . ?
H32A C32 H32C 109.5 . . ?
H32B C32 H32C 109.5 . . ?
C31 C33 H33A 109.5 . . ?
C31 C33 H33B 109.5 . . ?
H33A C33 H33B 109.5 . . ?
C31 C33 H33C 109.5 . . ?
H33A C33 H33C 109.5 . . ?
H33B C33 H33C 109.5 . . ?
C31 C34 H34A 109.5 . . ?
C31 C34 H34B 109.5 . . ?
H34A C34 H34B 109.5 . . ?
C31 C34 H34C 109.5 . . ?
H34A C34 H34C 109.5 . . ?
H34B C34 H34C 109.5 . . ?
O3 C35 C40 119.7(7) . . ?
O3 C35 C36 121.4(7) . . ?
C40 C35 C36 118.9(8) . . ?
C37 C36 C35 117.1(7) . . ?
C37 C36 C53 121.8(7) . . ?
C35 C36 C53 121.0(7) . . ?
C38 C37 C36 125.6(8) . . ?
C38 C37 H37 117.2 . . ?
C36 C37 H37 117.2 . . ?
C37 C38 C39 115.6(8) . . ?
C37 C38 C57 121.3(9) . . ?
C39 C38 C57 123.1(9) . . ?
C38 C39 C40 122.0(9) . . ?
C38 C39 H39 119.0 . . ?
C40 C39 H39 119.0 . . ?
C35 C40 C39 120.4(8) . . ?
C35 C40 C47 121.2(8) . . ?
C39 C40 C47 118.1(8) . . ?
O4 C41 C46 120.9(8) . . ?
O4 C41 C42 121.0(8) . . ?
C46 C41 C42 118.1(8) . . ?
O4 C41 Eu2 46.7(4) . . ?
C46 C41 Eu2 99.6(6) . . ?
C42 C41 Eu2 122.4(6) . . ?
C43 C42 C41 118.0(9) . . ?
C43 C42 C61 120.2(9) . . ?
C41 C42 C61 121.8(8) . . ?
C44 C43 C42 123.0(9) . . ?
C44 C43 H43 118.5 . . ?
C42 C43 H43 118.5 . . ?
C45 C44 C43 117.4(8) . . ?
C45 C44 C65 122.5(9) . . ?
C43 C44 C65 120.1(9) . . ?
C44 C45 C46 122.2(9) . . ?
C44 C45 H45 118.9 . . ?
C46 C45 H45 118.9 . . ?
C45 C46 C41 121.3(9) . . ?
C45 C46 C48 121.4(9) . . ?
C41 C46 C48 117.4(8) . . ?
N3 C47 C40 116.0(7) . . ?
N3 C47 H47A 108.3 . . ?
C40 C47 H47A 108.3 . . ?
N3 C47 H47B 108.3 . . ?
C40 C47 H47B 108.3 . . ?
H47A C47 H47B 107.4 . . ?
C46 C48 N3 114.7(8) . . ?
C46 C48 H48A 108.6 . . ?
N3 C48 H48A 108.6 . . ?
C46 C48 H48B 108.6 . . ?
N3 C48 H48B 108.6 . . ?
H48A C48 H48B 107.6 . . ?
N3 C49 C50 112.8(9) . . ?
N3 C49 H49A 109.0 . . ?
C50 C49 H49A 109.0 . . ?
N3 C49 H49B 109.0 . . ?
C50 C49 H49B 109.0 . . ?
H49A C49 H49B 107.8 . . ?
C49 C50 N4 115.6(11) . . ?
C49 C50 H50A 108.4 . . ?
N4 C50 H50A 108.4 . . ?
C49 C50 H50B 108.4 . . ?
N4 C50 H50B 108.4 . . ?
H50A C50 H50B 107.4 . . ?
N4 C51 H51A 109.5 . . ?
N4 C51 H51B 109.5 . . ?
H51A C51 H51B 109.5 . . ?
N4 C51 H51C 109.5 . . ?
H51A C51 H51C 109.5 . . ?
H51B C51 H51C 109.5 . . ?
N4 C52 H52A 109.5 . . ?
N4 C52 H52B 109.5 . . ?
H52A C52 H52B 109.5 . . ?
N4 C52 H52C 109.5 . . ?
H52A C52 H52C 109.5 . . ?
H52B C52 H52C 109.5 . . ?
C36 C53 C54 112.9(7) . . ?
C36 C53 C55 110.1(7) . . ?
C54 C53 C55 106.0(7) . . ?
C36 C53 C56 112.6(7) . . ?
C54 C53 C56 106.7(8) . . ?
C55 C53 C56 108.2(8) . . ?
C53 C54 H54A 109.5 . . ?
C53 C54 H54B 109.5 . . ?
H54A C54 H54B 109.5 . . ?
C53 C54 H54C 109.5 . . ?
H54A C54 H54C 109.5 . . ?
H54B C54 H54C 109.5 . . ?
C53 C55 H55A 109.5 . . ?
C53 C55 H55B 109.5 . . ?
H55A C55 H55B 109.5 . . ?
C53 C55 H55C 109.5 . . ?
H55A C55 H55C 109.5 . . ?
H55B C55 H55C 109.5 . . ?
C53 C56 H56A 109.5 . . ?
C53 C56 H56B 109.5 . . ?
H56A C56 H56B 109.5 . . ?
C53 C56 H56C 109.5 . . ?
H56A C56 H56C 109.5 . . ?
H56B C56 H56C 109.5 . . ?
C60 C57 C38 112.8(9) . . ?
C60 C57 C58 107.4(9) . . ?
C38 C57 C58 109.9(8) . . ?
C60 C57 C59 108.3(9) . . ?
C38 C57 C59 109.1(8) . . ?
C58 C57 C59 109.3(9) . . ?
C57 C58 H58A 109.5 . . ?
C57 C58 H58B 109.5 . . ?
H58A C58 H58B 109.5 . . ?
C57 C58 H58C 109.5 . . ?
H58A C58 H58C 109.5 . . ?
H58B C58 H58C 109.5 . . ?
C57 C59 H59A 109.5 . . ?
C57 C59 H59B 109.5 . . ?
H59A C59 H59B 109.5 . . ?
C57 C59 H59C 109.5 . . ?
H59A C59 H59C 109.5 . . ?
H59B C59 H59C 109.5 . . ?
C57 C60 H60A 109.5 . . ?
C57 C60 H60B 109.5 . . ?
H60A C60 H60B 109.5 . . ?
C57 C60 H60C 109.5 . . ?
H60A C60 H60C 109.5 . . ?
H60B C60 H60C 109.5 . . ?
C62 C61 C42 113.6(8) . . ?
C62 C61 C64 107.0(9) . . ?
C42 C61 C64 111.1(8) . . ?
C62 C61 C63 108.3(9) . . ?
C42 C61 C63 108.6(9) . . ?
C64 C61 C63 108.0(9) . . ?
C61 C62 H62A 109.5 . . ?
C61 C62 H62B 109.5 . . ?
H62A C62 H62B 109.5 . . ?
C61 C62 H62C 109.5 . . ?
H62A C62 H62C 109.5 . . ?
H62B C62 H62C 109.5 . . ?
C61 C63 H63A 109.5 . . ?
C61 C63 H63B 109.5 . . ?
H63A C63 H63B 109.5 . . ?
C61 C63 H63C 109.5 . . ?
H63A C63 H63C 109.5 . . ?
H63B C63 H63C 109.5 . . ?
C61 C64 H64A 109.5 . . ?
C61 C64 H64B 109.5 . . ?
H64A C64 H64B 109.5 . . ?
C61 C64 H64C 109.5 . . ?
H64A C64 H64C 109.5 . . ?
H64B C64 H64C 109.5 . . ?
C66 C65 C68 112.5(14) . . ?
C66 C65 C44 110.0(10) . . ?
C68 C65 C44 110.0(10) . . ?
C66 C65 C67 105.9(12) . . ?
C68 C65 C67 106.6(13) . . ?
C44 C65 C67 111.9(9) . . ?
C65 C66 H66A 109.5 . . ?
C65 C66 H66B 109.5 . . ?
H66A C66 H66B 109.5 . . ?
C65 C66 H66C 109.5 . . ?
H66A C66 H66C 109.5 . . ?
H66B C66 H66C 109.5 . . ?
C65 C67 H67A 109.5 . . ?
C65 C67 H67B 109.5 . . ?
H67A C67 H67B 109.5 . . ?
C65 C67 H67C 109.5 . . ?
H67A C67 H67C 109.5 . . ?
H67B C67 H67C 109.5 . . ?
C65 C68 H68A 109.5 . . ?
C65 C68 H68B 109.5 . . ?
H68A C68 H68B 109.5 . . ?
C65 C68 H68C 109.5 . . ?
H68A C68 H68C 109.5 . . ?
H68B C68 H68C 109.5 . . ?
O5 C69 C70 107(2) . . ?
O5 C69 H69A 110.3 . . ?
C70 C69 H69A 110.3 . . ?
O5 C69 H69B 110.3 . . ?
C70 C69 H69B 110.3 . . ?
H69A C69 H69B 108.6 . . ?
C69 C70 C71 103(2) . . ?
C69 C70 H70A 111.1 . . ?
C71 C70 H70A 111.1 . . ?
C69 C70 H70B 111.1 . . ?
C71 C70 H70B 111.1 . . ?
H70A C70 H70B 109.1 . . ?
C70 C71 C72 113(3) . . ?
C70 C71 H71A 109.0 . . ?
C72 C71 H71A 109.0 . . ?
C70 C71 H71B 109.0 . . ?
C72 C71 H71B 109.0 . . ?
H71A C71 H71B 107.8 . . ?
O5 C72 C71 99(2) . . ?
O5 C72 H72A 111.9 . . ?
C71 C72 H72A 111.9 . . ?
O5 C72 H72B 111.9 . . ?
C71 C72 H72B 111.9 . . ?
H72A C72 H72B 109.6 . . ?

loop_
_geom_bond_atom_site_label_1
_geom_bond_atom_site_label_2
_geom_bond_distance
_geom_bond_site_symmetry_2
_geom_bond_publ_flag
Eu1 O2 2.312(6) . ?
Eu1 O1 2.400(5) . ?
Eu1 O3 2.457(5) . ?
Eu1 N1 2.656(7) . ?
Eu1 N2 2.680(8) . ?
Eu1 C7 3.037(7) . ?
Eu1 Eu2 3.7697(7) . ?
Eu2 O4 2.313(6) . ?
Eu2 O3 2.406(6) . ?
Eu2 O1 2.459(6) . ?
Eu2 N3 2.663(8) . ?
Eu2 N4 2.683(8) . ?
Eu2 C41 3.014(9) . ?
O1 C1 1.352(10) . ?
O2 C7 1.326(9) . ?
O3 C35 1.353(10) . ?
O4 C41 1.335(10) . ?
O5 C69 1.468(18) . ?
O5 C72 1.472(18) . ?
N1 C15 1.482(10) . ?
N1 C13 1.497(10) . ?
N1 C14 1.502(11) . ?
N2 C18 1.439(13) . ?
N2 C17 1.468(14) . ?
N2 C16 1.494(14) . ?
N3 C49 1.466(11) . ?
N3 C47 1.486(11) . ?
N3 C48 1.506(11) . ?
N4 C52 1.412(15) . ?
N4 C51 1.446(16) . ?
N4 C50 1.505(18) . ?
C1 C6 1.398(11) . ?
C1 C2 1.414(11) . ?
C2 C3 1.402(12) . ?
C2 C19 1.525(13) . ?
C3 C4 1.387(13) . ?
C3 H3 0.9500 . ?
C4 C5 1.393(13) . ?
C4 C23 1.551(12) . ?
C5 C6 1.395(12) . ?
C5 H5 0.9500 . ?
C6 C13 1.507(12) . ?
C7 C12 1.402(11) . ?
C7 C8 1.418(11) . ?
C8 C9 1.394(12) . ?
C8 C27 1.535(12) . ?
C9 C10 1.395(13) . ?
C9 H9 0.9500 . ?
C10 C11 1.394(12) . ?
C10 C31 1.535(12) . ?
C11 C12 1.376(12) . ?
C11 H11 0.9500 . ?
C12 C14 1.524(11) . ?
C13 H13A 0.9900 . ?
C13 H13B 0.9900 . ?
C14 H14A 0.9900 . ?
C14 H14B 0.9900 . ?
C15 C16 1.503(14) . ?
C15 H15A 0.9900 . ?
C15 H15B 0.9900 . ?
C16 H16A 0.9900 . ?
C16 H16B 0.9900 . ?
C17 H17A 0.9800 . ?
C17 H17B 0.9800 . ?
C17 H17C 0.9800 . ?
C18 H18A 0.9800 . ?
C18 H18B 0.9800 . ?
C18 H18C 0.9800 . ?
C19 C21 1.525(13) . ?
C19 C20 1.542(13) . ?
C19 C22 1.550(14) . ?
C20 H20A 0.9800 . ?
C20 H20B 0.9800 . ?
C20 H20C 0.9800 . ?
C21 H21A 0.9800 . ?
C21 H21B 0.9800 . ?
C21 H21C 0.9800 . ?
C22 H22A 0.9800 . ?
C22 H22B 0.9800 . ?
C22 H22C 0.9800 . ?
C23 C26 1.510(16) . ?
C23 C24 1.513(16) . ?
C23 C25 1.562(16) . ?
C24 H24A 0.9800 . ?
C24 H24B 0.9800 . ?
C24 H24C 0.9800 . ?
C25 H25A 0.9800 . ?
C25 H25B 0.9800 . ?
C25 H25C 0.9800 . ?
C26 H26A 0.9800 . ?
C26 H26B 0.9800 . ?
C26 H26C 0.9800 . ?
C27 C28 1.526(13) . ?
C27 C29 1.541(13) . ?
C27 C30 1.548(13) . ?
C28 H28A 0.9800 . ?
C28 H28B 0.9800 . ?
C28 H28C 0.9800 . ?
C29 H29A 0.9800 . ?
C29 H29B 0.9800 . ?
C29 H29C 0.9800 . ?
C30 H30A 0.9800 . ?
C30 H30B 0.9800 . ?
C30 H30C 0.9800 . ?
C31 C33 1.490(16) . ?
C31 C32 1.514(15) . ?
C31 C34 1.515(14) . ?
C32 H32A 0.9800 . ?
C32 H32B 0.9800 . ?
C32 H32C 0.9800 . ?
C33 H33A 0.9800 . ?
C33 H33B 0.9800 . ?
C33 H33C 0.9800 . ?
C34 H34A 0.9800 . ?
C34 H34B 0.9800 . ?
C34 H34C 0.9800 . ?
C35 C40 1.391(12) . ?
C35 C36 1.432(11) . ?
C36 C37 1.386(12) . ?
C36 C53 1.535(11) . ?
C37 C38 1.382(13) . ?
C37 H37 0.9500 . ?
C38 C39 1.396(13) . ?
C38 C57 1.530(13) . ?
C39 C40 1.404(12) . ?
C39 H39 0.9500 . ?
C40 C47 1.504(11) . ?
C41 C46 1.398(13) . ?
C41 C42 1.445(13) . ?
C42 C43 1.413(12) . ?
C42 C61 1.533(14) . ?
C43 C44 1.394(14) . ?
C43 H43 0.9500 . ?
C44 C45 1.383(14) . ?
C44 C65 1.522(12) . ?
C45 C46 1.387(13) . ?
C45 H45 0.9500 . ?
C46 C48 1.502(13) . ?
C47 H47A 0.9900 . ?
C47 H47B 0.9900 . ?
C48 H48A 0.9900 . ?
C48 H48B 0.9900 . ?
C49 C50 1.472(17) . ?
C49 H49A 0.9900 . ?
C49 H49B 0.9900 . ?
C50 H50A 0.9900 . ?
C50 H50B 0.9900 . ?
C51 H51A 0.9800 . ?
C51 H51B 0.9800 . ?
C51 H51C 0.9800 . ?
C52 H52A 0.9800 . ?
C52 H52B 0.9800 . ?
C52 H52C 0.9800 . ?
C53 C54 1.538(12) . ?
C53 C55 1.543(12) . ?
C53 C56 1.548(13) . ?
C54 H54A 0.9800 . ?
C54 H54B 0.9800 . ?
C54 H54C 0.9800 . ?
C55 H55A 0.9800 . ?
C55 H55B 0.9800 . ?
C55 H55C 0.9800 . ?
C56 H56A 0.9800 . ?
C56 H56B 0.9800 . ?
C56 H56C 0.9800 . ?
C57 C60 1.520(15) . ?
C57 C58 1.535(16) . ?
C57 C59 1.538(15) . ?
C58 H58A 0.9800 . ?
C58 H58B 0.9800 . ?
C58 H58C 0.9800 . ?
C59 H59A 0.9800 . ?
C59 H59B 0.9800 . ?
C59 H59C 0.9800 . ?
C60 H60A 0.9800 . ?
C60 H60B 0.9800 . ?
C60 H60C 0.9800 . ?
C61 C62 1.523(14) . ?
C61 C64 1.536(14) . ?
C61 C63 1.545(14) . ?
C62 H62A 0.9800 . ?
C62 H62B 0.9800 . ?
C62 H62C 0.9800 . ?
C63 H63A 0.9800 . ?
C63 H63B 0.9800 . ?
C63 H63C 0.9800 . ?
C64 H64A 0.9800 . ?
C64 H64B 0.9800 . ?
C64 H64C 0.9800 . ?
C65 C66 1.470(17) . ?
C65 C68 1.522(18) . ?
C65 C67 1.57(2) . ?
C66 H66A 0.9800 . ?
C66 H66B 0.9800 . ?
C66 H66C 0.9800 . ?
C67 H67A 0.9800 . ?
C67 H67B 0.9800 . ?
C67 H67C 0.9800 . ?
C68 H68A 0.9800 . ?
C68 H68B 0.9800 . ?
C68 H68C 0.9800 . ?
C69 C70 1.517(18) . ?
C69 H69A 0.9900 . ?
C69 H69B 0.9900 . ?
C70 C71 1.540(17) . ?
C70 H70A 0.9900 . ?
C70 H70B 0.9900 . ?
C71 C72 1.545(18) . ?
C71 H71A 0.9900 . ?
C71 H71B 0.9900 . ?
C72 H72A 0.9900 . ?
C72 H72B 0.9900 . ?

loop_
_geom_torsion_atom_site_label_1
_geom_torsion_atom_site_label_2
_geom_torsion_atom_site_label_3
_geom_torsion_atom_site_label_4
_geom_torsion
_geom_torsion_site_symmetry_1
_geom_torsion_site_symmetry_2
_geom_torsion_site_symmetry_3
_geom_torsion_site_symmetry_4
_geom_torsion_publ_flag
O2 Eu1 Eu2 O4 56.4(2) . . . . ?
O1 Eu1 Eu2 O4 -85.0(3) . . . . ?
O3 Eu1 Eu2 O4 142.3(3) . . . . ?
N1 Eu1 Eu2 O4 -21.3(2) . . . . ?
N2 Eu1 Eu2 O4 -84.5(3) . . . . ?
C7 Eu1 Eu2 O4 44.9(2) . . . . ?
O2 Eu1 Eu2 O3 -85.9(3) . . . . ?
O1 Eu1 Eu2 O3 132.7(3) . . . . ?
N1 Eu1 Eu2 O3 -163.6(3) . . . . ?
N2 Eu1 Eu2 O3 133.2(3) . . . . ?
C7 Eu1 Eu2 O3 -97.4(3) . . . . ?
O2 Eu1 Eu2 O1 141.4(3) . . . . ?
O3 Eu1 Eu2 O1 -132.7(3) . . . . ?
N1 Eu1 Eu2 O1 63.7(3) . . . . ?
N2 Eu1 Eu2 O1 0.5(3) . . . . ?
C7 Eu1 Eu2 O1 129.9(3) . . . . ?
O2 Eu1 Eu2 N3 -23.2(2) . . . . ?
O1 Eu1 Eu2 N3 -164.6(3) . . . . ?
O3 Eu1 Eu2 N3 62.6(3) . . . . ?
N1 Eu1 Eu2 N3 -100.9(2) . . . . ?
N2 Eu1 Eu2 N3 -164.2(3) . . . . ?
C7 Eu1 Eu2 N3 -34.7(2) . . . . ?
O2 Eu1 Eu2 N4 -85.2(3) . . . . ?
O1 Eu1 Eu2 N4 133.4(4) . . . . ?
O3 Eu1 Eu2 N4 0.7(4) . . . . ?
N1 Eu1 Eu2 N4 -162.9(3) . . . . ?
N2 Eu1 Eu2 N4 133.9(4) . . . . ?
C7 Eu1 Eu2 N4 -96.7(4) . . . . ?
O2 Eu1 Eu2 C41 43.9(3) . . . . ?
O1 Eu1 Eu2 C41 -97.5(3) . . . . ?
O3 Eu1 Eu2 C41 129.8(3) . . . . ?
N1 Eu1 Eu2 C41 -33.8(3) . . . . ?
N2 Eu1 Eu2 C41 -97.0(3) . . . . ?
C7 Eu1 Eu2 C41 32.4(3) . . . . ?
O2 Eu1 O1 C1 96.5(7) . . . . ?
O3 Eu1 O1 C1 175.8(7) . . . . ?
N1 Eu1 O1 C1 33.8(6) . . . . ?
N2 Eu1 O1 C1 -32.9(7) . . . . ?
C7 Eu1 O1 C1 67.1(7) . . . . ?
Eu2 Eu1 O1 C1 146.7(7) . . . . ?
O2 Eu1 O1 Eu2 -50.2(3) . . . . ?
O3 Eu1 O1 Eu2 29.11(19) . . . . ?
N1 Eu1 O1 Eu2 -112.9(2) . . . . ?
N2 Eu1 O1 Eu2 -179.7(2) . . . . ?
C7 Eu1 O1 Eu2 -79.7(3) . . . . ?
O4 Eu2 O1 C1 -53.9(5) . . . . ?
O3 Eu2 O1 C1 178.4(6) . . . . ?
N3 Eu2 O1 C1 -131.4(5) . . . . ?
N4 Eu2 O1 C1 102.1(7) . . . . ?
C41 Eu2 O1 C1 -48.6(6) . . . . ?
Eu1 Eu2 O1 C1 -151.8(6) . . . . ?
O4 Eu2 O1 Eu1 97.8(2) . . . . ?
O3 Eu2 O1 Eu1 -29.81(19) . . . . ?
N3 Eu2 O1 Eu1 20.4(3) . . . . ?
N4 Eu2 O1 Eu1 -106.2(5) . . . . ?
C41 Eu2 O1 Eu1 103.2(3) . . . . ?
O1 Eu1 O2 C7 -125.2(5) . . . . ?
O3 Eu1 O2 C7 166.5(5) . . . . ?
N1 Eu1 O2 C7 -62.9(5) . . . . ?
N2 Eu1 O2 C7 -3.3(6) . . . . ?
Eu2 Eu1 O2 C7 -154.8(5) . . . . ?
O4 Eu2 O3 C35 99.6(6) . . . . ?
O1 Eu2 O3 C35 177.3(7) . . . . ?
N3 Eu2 O3 C35 34.3(6) . . . . ?
N4 Eu2 O3 C35 -31.3(7) . . . . ?
C41 Eu2 O3 C35 69.3(7) . . . . ?
Eu1 Eu2 O3 C35 148.2(7) . . . . ?
O4 Eu2 O3 Eu1 -48.7(3) . . . . ?
O1 Eu2 O3 Eu1 29.05(19) . . . . ?
N3 Eu2 O3 Eu1 -114.0(2) . . . . ?
N4 Eu2 O3 Eu1 -179.5(2) . . . . ?
C41 Eu2 O3 Eu1 -78.9(3) . . . . ?
O2 Eu1 O3 C35 -54.4(6) . . . . ?
O1 Eu1 O3 C35 178.0(6) . . . . ?
N1 Eu1 O3 C35 -130.5(5) . . . . ?
N2 Eu1 O3 C35 107.3(6) . . . . ?
C7 Eu1 O3 C35 -48.2(6) . . . . ?
Eu2 Eu1 O3 C35 -152.2(6) . . . . ?
O2 Eu1 O3 Eu2 97.8(2) . . . . ?
O1 Eu1 O3 Eu2 -29.8(2) . . . . ?
N1 Eu1 O3 Eu2 21.7(3) . . . . ?
N2 Eu1 O3 Eu2 -100.5(4) . . . . ?
C7 Eu1 O3 Eu2 103.9(2) . . . . ?
O3 Eu2 O4 C41 -124.3(6) . . . . ?
O1 Eu2 O4 C41 168.5(6) . . . . ?
N3 Eu2 O4 C41 -60.6(6) . . . . ?
N4 Eu2 O4 C41 1.0(7) . . . . ?
Eu1 Eu2 O4 C41 -153.1(6) . . . . ?
O2 Eu1 N1 C15 125.1(6) . . . . ?
O1 Eu1 N1 C15 -102.1(6) . . . . ?
O3 Eu1 N1 C15 -151.5(5) . . . . ?
N2 Eu1 N1 C15 1.3(5) . . . . ?
C7 Eu1 N1 C15 101.8(6) . . . . ?
Eu2 Eu1 N1 C15 -138.2(5) . . . . ?
O2 Eu1 N1 C13 -112.0(5) . . . . ?
O1 Eu1 N1 C13 20.9(5) . . . . ?
O3 Eu1 N1 C13 -28.6(6) . . . . ?
N2 Eu1 N1 C13 124.2(5) . . . . ?
C7 Eu1 N1 C13 -135.2(5) . . . . ?
Eu2 Eu1 N1 C13 -15.2(5) . . . . ?
O2 Eu1 N1 C14 3.5(5) . . . . ?
O1 Eu1 N1 C14 136.4(5) . . . . ?
O3 Eu1 N1 C14 86.9(5) . . . . ?
N2 Eu1 N1 C14 -120.3(5) . . . . ?
C7 Eu1 N1 C14 -19.7(5) . . . . ?
Eu2 Eu1 N1 C14 100.3(5) . . . . ?
O2 Eu1 N2 C18 31.5(8) . . . . ?
O1 Eu1 N2 C18 168.0(7) . . . . ?
O3 Eu1 N2 C18 -128.1(8) . . . . ?
N1 Eu1 N2 C18 95.6(8) . . . . ?
C7 Eu1 N2 C18 30.2(8) . . . . ?
Eu2 Eu1 N2 C18 167.7(7) . . . . ?
O2 Eu1 N2 C17 155.3(8) . . . . ?
O1 Eu1 N2 C17 -68.3(8) . . . . ?
O3 Eu1 N2 C17 -4.3(10) . . . . ?
N1 Eu1 N2 C17 -140.7(8) . . . . ?
C7 Eu1 N2 C17 153.9(8) . . . . ?
Eu2 Eu1 N2 C17 -68.6(8) . . . . ?
O2 Eu1 N2 C16 -90.6(6) . . . . ?
O1 Eu1 N2 C16 45.8(6) . . . . ?
O3 Eu1 N2 C16 109.7(7) . . . . ?
N1 Eu1 N2 C16 -26.6(6) . . . . ?
C7 Eu1 N2 C16 -92.0(6) . . . . ?
Eu2 Eu1 N2 C16 45.5(7) . . . . ?
O4 Eu2 N3 C49 123.3(6) . . . . ?
O3 Eu2 N3 C49 -105.2(6) . . . . ?
O1 Eu2 N3 C49 -153.5(5) . . . . ?
N4 Eu2 N3 C49 2.0(6) . . . . ?
C41 Eu2 N3 C49 100.1(6) . . . . ?
Eu1 Eu2 N3 C49 -140.9(6) . . . . ?
O4 Eu2 N3 C47 -111.2(5) . . . . ?
O3 Eu2 N3 C47 20.3(5) . . . . ?
O1 Eu2 N3 C47 -28.0(6) . . . . ?
N4 Eu2 N3 C47 127.4(6) . . . . ?
C41 Eu2 N3 C47 -134.4(5) . . . . ?
Eu1 Eu2 N3 C47 -15.5(5) . . . . ?
O4 Eu2 N3 C48 3.8(5) . . . . ?
O3 Eu2 N3 C48 135.3(5) . . . . ?
O1 Eu2 N3 C48 87.0(5) . . . . ?
N4 Eu2 N3 C48 -117.5(6) . . . . ?
C41 Eu2 N3 C48 -19.4(5) . . . . ?
Eu1 Eu2 N3 C48 99.5(5) . . . . ?
O4 Eu2 N4 C52 32.8(11) . . . . ?
O3 Eu2 N4 C52 170.5(10) . . . . ?
O1 Eu2 N4 C52 -120.7(10) . . . . ?
N3 Eu2 N4 C52 100.0(11) . . . . ?
C41 Eu2 N4 C52 33.2(11) . . . . ?
Eu1 Eu2 N4 C52 170.0(9) . . . . ?
O4 Eu2 N4 C51 156.7(10) . . . . ?
O3 Eu2 N4 C51 -65.5(10) . . . . ?
O1 Eu2 N4 C51 3.3(13) . . . . ?
N3 Eu2 N4 C51 -136.0(11) . . . . ?
C41 Eu2 N4 C51 157.1(10) . . . . ?
Eu1 Eu2 N4 C51 -66.0(11) . . . . ?
O4 Eu2 N4 C50 -95.4(7) . . . . ?
O3 Eu2 N4 C50 42.3(7) . . . . ?
O1 Eu2 N4 C50 111.1(8) . . . . ?
N3 Eu2 N4 C50 -28.2(7) . . . . ?
C41 Eu2 N4 C50 -95.0(7) . . . . ?
Eu1 Eu2 N4 C50 41.9(8) . . . . ?
Eu1 O1 C1 C6 -50.0(10) . . . . ?
Eu2 O1 C1 C6 92.2(7) . . . . ?
Eu1 O1 C1 C2 131.2(7) . . . . ?
Eu2 O1 C1 C2 -86.7(8) . . . . ?
O1 C1 C2 C3 175.8(7) . . . . ?
C6 C1 C2 C3 -3.0(12) . . . . ?
O1 C1 C2 C19 -4.6(12) . . . . ?
C6 C1 C2 C19 176.6(8) . . . . ?
C1 C2 C3 C4 2.0(13) . . . . ?
C19 C2 C3 C4 -177.6(9) . . . . ?
C2 C3 C4 C5 0.6(14) . . . . ?
C2 C3 C4 C23 -176.2(9) . . . . ?
C3 C4 C5 C6 -2.2(13) . . . . ?
C23 C4 C5 C6 174.5(9) . . . . ?
C4 C5 C6 C1 1.2(13) . . . . ?
C4 C5 C6 C13 -175.0(8) . . . . ?
O1 C1 C6 C5 -177.3(7) . . . . ?
C2 C1 C6 C5 1.5(12) . . . . ?
O1 C1 C6 C13 -1.3(11) . . . . ?
C2 C1 C6 C13 177.6(7) . . . . ?
Eu1 O2 C7 C12 74.5(8) . . . . ?
Eu1 O2 C7 C8 -103.8(7) . . . . ?
O1 Eu1 C7 O2 74.7(6) . . . . ?
O3 Eu1 C7 O2 -15.1(6) . . . . ?
N1 Eu1 C7 O2 110.0(5) . . . . ?
N2 Eu1 C7 O2 177.0(5) . . . . ?
Eu2 Eu1 C7 O2 28.8(5) . . . . ?
O2 Eu1 C7 C12 -120.7(8) . . . . ?
O1 Eu1 C7 C12 -46.0(6) . . . . ?
O3 Eu1 C7 C12 -135.8(5) . . . . ?
N1 Eu1 C7 C12 -10.8(5) . . . . ?
N2 Eu1 C7 C12 56.3(5) . . . . ?
Eu2 Eu1 C7 C12 -91.9(5) . . . . ?
O2 Eu1 C7 C8 107.5(8) . . . . ?
O1 Eu1 C7 C8 -177.8(5) . . . . ?
O3 Eu1 C7 C8 92.4(6) . . . . ?
N1 Eu1 C7 C8 -142.6(7) . . . . ?
N2 Eu1 C7 C8 -75.5(6) . . . . ?
Eu2 Eu1 C7 C8 136.3(6) . . . . ?
O2 C7 C8 C9 177.1(8) . . . . ?
C12 C7 C8 C9 -1.2(12) . . . . ?
Eu1 C7 C8 C9 122.3(7) . . . . ?
O2 C7 C8 C27 -0.7(12) . . . . ?
C12 C7 C8 C27 -179.1(7) . . . . ?
Eu1 C7 C8 C27 -55.5(9) . . . . ?
C7 C8 C9 C10 1.4(13) . . . . ?
C27 C8 C9 C10 179.2(8) . . . . ?
C8 C9 C10 C11 -0.7(13) . . . . ?
C8 C9 C10 C31 -177.0(8) . . . . ?
C9 C10 C11 C12 -0.2(12) . . . . ?
C31 C10 C11 C12 176.2(8) . . . . ?
C10 C11 C12 C7 0.3(13) . . . . ?
C10 C11 C12 C14 -177.0(8) . . . . ?
O2 C7 C12 C11 -178.0(7) . . . . ?
C8 C7 C12 C11 0.5(12) . . . . ?
Eu1 C7 C12 C11 -133.7(7) . . . . ?
O2 C7 C12 C14 -0.7(11) . . . . ?
C8 C7 C12 C14 177.7(7) . . . . ?
Eu1 C7 C12 C14 43.5(8) . . . . ?
C15 N1 C13 C6 56.0(9) . . . . ?
C14 N1 C13 C6 175.3(7) . . . . ?
Eu1 N1 C13 C6 -67.1(8) . . . . ?
C5 C6 C13 N1 -117.1(8) . . . . ?
C1 C6 C13 N1 66.7(10) . . . . ?
C15 N1 C14 C12 -71.4(9) . . . . ?
C13 N1 C14 C12 168.8(7) . . . . ?
Eu1 N1 C14 C12 50.8(8) . . . . ?
C11 C12 C14 N1 105.3(9) . . . . ?
C7 C12 C14 N1 -72.0(10) . . . . ?
C13 N1 C15 C16 -96.5(9) . . . . ?
C14 N1 C15 C16 146.9(8) . . . . ?
Eu1 N1 C15 C16 25.9(9) . . . . ?
C18 N2 C16 C15 -68.5(11) . . . . ?
C17 N2 C16 C15 172.2(9) . . . . ?
Eu1 N2 C16 C15 52.9(9) . . . . ?
N1 C15 C16 N2 -57.2(11) . . . . ?
C3 C2 C19 C21 121.7(9) . . . . ?
C1 C2 C19 C21 -58.0(11) . . . . ?
C3 C2 C19 C20 2.4(12) . . . . ?
C1 C2 C19 C20 -177.3(8) . . . . ?
C3 C2 C19 C22 -118.8(9) . . . . ?
C1 C2 C19 C22 61.5(11) . . . . ?
C3 C4 C23 C26 -173.5(10) . . . . ?
C5 C4 C23 C26 9.9(15) . . . . ?
C3 C4 C23 C24 -53.9(13) . . . . ?
C5 C4 C23 C24 129.5(11) . . . . ?
C3 C4 C23 C25 65.4(12) . . . . ?
C5 C4 C23 C25 -111.2(11) . . . . ?
C9 C8 C27 C28 3.2(12) . . . . ?
C7 C8 C27 C28 -179.1(8) . . . . ?
C9 C8 C27 C29 124.6(9) . . . . ?
C7 C8 C27 C29 -57.6(11) . . . . ?
C9 C8 C27 C30 -115.7(9) . . . . ?
C7 C8 C27 C30 62.1(10) . . . . ?
C11 C10 C31 C33 60.1(13) . . . . ?
C9 C10 C31 C33 -123.7(11) . . . . ?
C11 C10 C31 C32 -61.9(13) . . . . ?
C9 C10 C31 C32 114.2(12) . . . . ?
C11 C10 C31 C34 -179.0(9) . . . . ?
C9 C10 C31 C34 -2.8(13) . . . . ?
Eu2 O3 C35 C40 -49.8(10) . . . . ?
Eu1 O3 C35 C40 93.4(8) . . . . ?
Eu2 O3 C35 C36 128.3(7) . . . . ?
Eu1 O3 C35 C36 -88.4(8) . . . . ?
O3 C35 C36 C37 175.6(7) . . . . ?
C40 C35 C36 C37 -6.2(12) . . . . ?
O3 C35 C36 C53 -1.6(12) . . . . ?
C40 C35 C36 C53 176.6(7) . . . . ?
C35 C36 C37 C38 2.9(13) . . . . ?
C53 C36 C37 C38 -179.9(8) . . . . ?
C36 C37 C38 C39 1.0(14) . . . . ?
C36 C37 C38 C57 -176.6(9) . . . . ?
C37 C38 C39 C40 -1.6(14) . . . . ?
C57 C38 C39 C40 176.0(9) . . . . ?
O3 C35 C40 C39 -176.0(8) . . . . ?
C36 C35 C40 C39 5.8(12) . . . . ?
O3 C35 C40 C47 -2.5(12) . . . . ?
C36 C35 C40 C47 179.3(7) . . . . ?
C38 C39 C40 C35 -1.8(14) . . . . ?
C38 C39 C40 C47 -175.6(8) . . . . ?
Eu2 O4 C41 C46 72.6(9) . . . . ?
Eu2 O4 C41 C42 -107.0(8) . . . . ?
O3 Eu2 C41 O4 76.0(7) . . . . ?
O1 Eu2 C41 O4 -12.9(7) . . . . ?
N3 Eu2 C41 O4 112.8(6) . . . . ?
N4 Eu2 C41 O4 -179.1(6) . . . . ?
Eu1 Eu2 C41 O4 30.7(6) . . . . ?
O4 Eu2 C41 C46 -123.9(9) . . . . ?
O3 Eu2 C41 C46 -47.9(7) . . . . ?
O1 Eu2 C41 C46 -136.7(5) . . . . ?
N3 Eu2 C41 C46 -11.0(5) . . . . ?
N4 Eu2 C41 C46 57.0(6) . . . . ?
Eu1 Eu2 C41 C46 -93.2(5) . . . . ?
O4 Eu2 C41 C42 103.9(10) . . . . ?
O3 Eu2 C41 C42 179.9(6) . . . . ?
O1 Eu2 C41 C42 91.1(7) . . . . ?
N3 Eu2 C41 C42 -143.2(7) . . . . ?
N4 Eu2 C41 C42 -75.2(7) . . . . ?
Eu1 Eu2 C41 C42 134.6(6) . . . . ?
O4 C41 C42 C43 179.5(8) . . . . ?
C46 C41 C42 C43 -0.1(13) . . . . ?
Eu2 C41 C42 C43 124.0(8) . . . . ?
O4 C41 C42 C61 1.0(13) . . . . ?
C46 C41 C42 C61 -178.6(8) . . . . ?
Eu2 C41 C42 C61 -54.5(10) . . . . ?
C41 C42 C43 C44 -0.1(14) . . . . ?
C61 C42 C43 C44 178.5(8) . . . . ?
C42 C43 C44 C45 1.6(14) . . . . ?
C42 C43 C44 C65 -178.9(9) . . . . ?
C43 C44 C45 C46 -3.1(14) . . . . ?
C65 C44 C45 C46 177.5(9) . . . . ?
C44 C45 C46 C41 3.1(14) . . . . ?
C44 C45 C46 C48 -177.0(8) . . . . ?
O4 C41 C46 C45 179.0(8) . . . . ?
C42 C41 C46 C45 -1.4(13) . . . . ?
Eu2 C41 C46 C45 -136.2(8) . . . . ?
O4 C41 C46 C48 -1.0(13) . . . . ?
C42 C41 C46 C48 178.6(8) . . . . ?
Eu2 C41 C46 C48 43.8(8) . . . . ?
C49 N3 C47 C40 58.2(10) . . . . ?
C48 N3 C47 C40 178.7(7) . . . . ?
Eu2 N3 C47 C40 -66.4(8) . . . . ?
C35 C40 C47 N3 67.2(10) . . . . ?
C39 C40 C47 N3 -119.1(9) . . . . ?
C45 C46 C48 N3 105.4(10) . . . . ?
C41 C46 C48 N3 -74.7(11) . . . . ?
C49 N3 C48 C46 -67.3(10) . . . . ?
C47 N3 C48 C46 170.7(8) . . . . ?
Eu2 N3 C48 C46 52.6(8) . . . . ?
C47 N3 C49 C50 -97.5(11) . . . . ?
C48 N3 C49 C50 144.3(10) . . . . ?
Eu2 N3 C49 C50 27.1(11) . . . . ?
N3 C49 C50 N4 -63.9(13) . . . . ?
C52 N4 C50 C49 -65.8(14) . . . . ?
C51 N4 C50 C49 174.0(11) . . . . ?
Eu2 N4 C50 C49 59.1(11) . . . . ?
C37 C36 C53 C54 3.6(12) . . . . ?
C35 C36 C53 C54 -179.3(8) . . . . ?
C37 C36 C53 C55 121.9(9) . . . . ?
C35 C36 C53 C55 -61.0(10) . . . . ?
C37 C36 C53 C56 -117.3(9) . . . . ?
C35 C36 C53 C56 59.8(11) . . . . ?
C37 C38 C57 C60 -177.3(10) . . . . ?
C39 C38 C57 C60 5.2(14) . . . . ?
C37 C38 C57 C58 -57.5(12) . . . . ?
C39 C38 C57 C58 125.0(10) . . . . ?
C37 C38 C57 C59 62.3(12) . . . . ?
C39 C38 C57 C59 -115.2(11) . . . . ?
C43 C42 C61 C62 -1.4(13) . . . . ?
C41 C42 C61 C62 177.1(9) . . . . ?
C43 C42 C61 C64 -122.2(10) . . . . ?
C41 C42 C61 C64 56.3(12) . . . . ?
C43 C42 C61 C63 119.1(9) . . . . ?
C41 C42 C61 C63 -62.4(11) . . . . ?
C45 C44 C65 C66 -121.3(13) . . . . ?
C43 C44 C65 C66 59.3(15) . . . . ?
C45 C44 C65 C68 114.3(14) . . . . ?
C43 C44 C65 C68 -65.2(15) . . . . ?
C45 C44 C65 C67 -3.9(15) . . . . ?
C43 C44 C65 C67 176.6(12) . . . . ?
C72 O5 C69 C70 -11(4) . . . . ?
O5 C69 C70 C71 2(4) . . . . ?
C69 C70 C71 C72 6(4) . . . . ?
C69 O5 C72 C71 14(4) . . . . ?
C70 C71 C72 O5 -12(4) . . . . ?
